data_1573297
loop_
_publ_author_name
'Lindahl, Sarah E.'
'Metzger, Erin M.'
'Chen, Chun-Hsing'
'Pink, Maren'
'Zaleski, Jeffrey M.'

_publ_section_title
;
 Pronounced electronic modulation of geometrically-regulated
 metalloenediyne cyclization
;
_journal_name_full 'Chemical Science'
_journal_paper_doi 10.1039/D4SC05396F
_journal_year 2024
_chemical_formula_sum 'C92 H96 Cl20 P4 Pt2'
_chemical_formula_weight 2424.74
_space_group_crystal_system orthorhombic
_space_group_IT_number 60
_space_group_name_Hall '-P 2n 2ab'
_space_group_name_H-M_alt 'P b c n'
_atom_sites_solution_hydrogens geom
_audit_creation_method SHELXL-2014/7
_audit_update_record
;
2021-05-13 deposited with the CCDC.	2024-11-21 downloaded from the CCDC.
;
_cell_angle_alpha 90
_cell_angle_beta 90
_cell_angle_gamma 90
_cell_formula_units_Z 4
_cell_length_a 22.317(3)
_cell_length_b 21.114(2)
_cell_length_c 21.952(3)
_cell_measurement_reflns_used 9129
_cell_measurement_temperature 173(2)
_cell_measurement_theta_max 30.06
_cell_measurement_theta_min 2.60
_cell_volume 10344(2)
_computing_cell_refinement 'APEX II v2014.11-0 (Bruker, 2014)'
_computing_data_collection 'APEX II v2014.11-0 (Bruker, 2014)'
_computing_data_reduction 'APEX II v2014.11-0 (Bruker, 2014)'
_computing_molecular_graphics 'SHELXTL (Bruker, 2016)'
_computing_publication_material 'SHELXTL (Bruker, 2016)'
_computing_structure_refinement 'SHELXL-2014/7 (Sheldrick, 2016)'
_computing_structure_solution 'SHELX (Bruker, 2016)'
_diffrn_ambient_temperature 173(2)
_diffrn_detector 'CCD area detector'
_diffrn_detector_area_resol_mean 83.33
_diffrn_detector_type 'Bruker APEXII'
_diffrn_measured_fraction_theta_full 1.000
_diffrn_measured_fraction_theta_max 0.989
_diffrn_measurement_details '0.50 degree frames measured for 20 seconds each'
_diffrn_measurement_device 'APEX Kappa Duo'
_diffrn_measurement_device_type Kappa
_diffrn_measurement_method 'omega and phi scans'
_diffrn_radiation_monochromator graphite
_diffrn_radiation_type MoK\a
_diffrn_radiation_wavelength 0.71073
_diffrn_reflns_av_R_equivalents 0.0627
_diffrn_reflns_av_unetI/netI 0.0312
_diffrn_reflns_Laue_measured_fraction_full 1.000
_diffrn_reflns_Laue_measured_fraction_max 0.989
_diffrn_reflns_limit_h_max 31
_diffrn_reflns_limit_h_min -31
_diffrn_reflns_limit_k_max 29
_diffrn_reflns_limit_k_min -29
_diffrn_reflns_limit_l_max 30
_diffrn_reflns_limit_l_min -30
_diffrn_reflns_number 192734
_diffrn_reflns_point_group_measured_fraction_full 1.000
_diffrn_reflns_point_group_measured_fraction_max 0.989
_diffrn_reflns_theta_full 25.242
_diffrn_reflns_theta_max 30.215
_diffrn_reflns_theta_min 1.328
_diffrn_source 'sealed tube'
_exptl_absorpt_coefficient_mu 3.322
_exptl_absorpt_correction_T_max 0.7460
_exptl_absorpt_correction_T_min 0.4889
_exptl_absorpt_correction_type multi-scan
_exptl_absorpt_process_details 'SADABS, G. Sheldrick; 2016'
_exptl_crystal_colour colorless
_exptl_crystal_density_diffrn 1.557
_exptl_crystal_description plate
_exptl_crystal_F_000 4816
_exptl_crystal_size_max 0.210
_exptl_crystal_size_mid 0.190
_exptl_crystal_size_min 0.050
_refine_diff_density_max 2.476
_refine_diff_density_min -1.738
_refine_diff_density_rms 0.161
_refine_ls_extinction_method none
_refine_ls_goodness_of_fit_ref 1.176
_refine_ls_hydrogen_treatment constr
_refine_ls_matrix_type full
_refine_ls_number_parameters 740
_refine_ls_number_reflns 15230
_refine_ls_number_restraints 821
_refine_ls_restrained_S_all 1.153
_refine_ls_R_factor_all 0.0856
_refine_ls_R_factor_gt 0.0598
_refine_ls_shift/su_max 0.001
_refine_ls_shift/su_mean 0.000
_refine_ls_structure_factor_coef Fsqd
_refine_ls_weighting_details 'w=1/[\s^2^(Fo^2^)+124.6135P] where P=(Fo^2^+2Fc^2^)/3'
_refine_ls_weighting_scheme calc
_refine_ls_wR_factor_gt 0.1282
_refine_ls_wR_factor_ref 0.1403
_reflns_Friedel_coverage 0.000
_reflns_number_gt 11540
_reflns_number_total 15230
_reflns_threshold_expression 'I > 2\s(I)'
_cod_data_source_file d4sc05396f2.cif
_cod_data_source_block 17145
_cod_database_code 1573297
_shelx_shelxl_version_number 2014/7
_shelx_space_group_comment
;
The symmetry employed for this shelxl refinement is uniquely defined
by the following loop, which should always be used as a source of
symmetry information in preference to the above space-group names.
They are only intended as comments.
;
_shelx_estimated_absorpt_t_min 0.542
_shelx_estimated_absorpt_t_max 0.851

loop_
_space_group_symop_operation_xyz
'x, y, z'
'x+1/2, -y+1/2, -z'
'-x, y, -z+1/2'
'-x+1/2, -y+1/2, z+1/2'
'-x, -y, -z'
'-x-1/2, y-1/2, z'
'x, -y, z-1/2'
'x-1/2, y-1/2, -z-1/2'

loop_
_atom_site_label
_atom_site_type_symbol
_atom_site_fract_x
_atom_site_fract_y
_atom_site_fract_z
_atom_site_U_iso_or_equiv
_atom_site_adp_type
_atom_site_occupancy
_atom_site_site_symmetry_order
_atom_site_calc_flag
_atom_site_refinement_flags_posn
_atom_site_refinement_flags_adp
_atom_site_refinement_flags_occupancy
_atom_site_disorder_assembly
_atom_site_disorder_group
Pt1 Pt 0.33141(2) 0.26542(2) 0.10844(2) 0.02472(6) Uani 1 1 d . U . . .
Cl1 Cl 0.27167(7) 0.18506(8) 0.06639(9) 0.0375(4) Uani 1 1 d . U . . .
Cl2 Cl 0.27593(9) 0.33989(9) 0.05303(9) 0.0437(4) Uani 1 1 d . U . . .
P1 P 0.38861(7) 0.19080(7) 0.15113(7) 0.0218(3) Uani 1 1 d . U . . .
P2 P 0.61920(8) 0.34369(7) 0.34487(8) 0.0297(3) Uani 1 1 d . U . . .
C1 C 0.4634(3) 0.2154(3) 0.1566(3) 0.0281(12) Uani 1 1 d . U . . .
C2 C 0.5127(3) 0.2336(4) 0.1436(3) 0.0326(13) Uani 1 1 d . U . . .
C3 C 0.5707(8) 0.2432(7) 0.1234(8) 0.030(3) Uani 0.542(10) 1 d . U P A 1
C4 C 0.5859(8) 0.2208(9) 0.0656(7) 0.045(3) Uani 0.542(10) 1 d . U P A 1
H4 H 0.5581 0.1958 0.0434 0.054 Uiso 0.542(10) 1 calc R U P A 1
C5 C 0.6412(8) 0.2347(12) 0.0401(8) 0.061(4) Uani 0.542(10) 1 d . U P A 1
H5 H 0.6508 0.2192 0.0006 0.074 Uiso 0.542(10) 1 calc R U P A 1
C6 C 0.6821(7) 0.2707(10) 0.0712(8) 0.053(3) Uani 0.542(10) 1 d . U P A 1
H6 H 0.7195 0.2810 0.0529 0.063 Uiso 0.542(10) 1 calc R U P A 1
C7 C 0.6688(7) 0.2918(7) 0.1291(7) 0.037(2) Uani 0.542(10) 1 d . U P A 1
H7 H 0.6977 0.3161 0.1507 0.044 Uiso 0.542(10) 1 calc R U P A 1
C8 C 0.6139(9) 0.2785(7) 0.1567(9) 0.028(3) Uani 0.542(10) 1 d . U P A 1
C3E C 0.5691(9) 0.2652(9) 0.1204(10) 0.030(3) Uani 0.458(10) 1 d . U P A 2
C4E C 0.5838(10) 0.2534(11) 0.0588(9) 0.045(3) Uani 0.458(10) 1 d . U P A 2
H4E H 0.5584 0.2285 0.0335 0.054 Uiso 0.458(10) 1 calc R U P A 2
C5E C 0.6375(9) 0.2800(13) 0.0361(10) 0.061(4) Uani 0.458(10) 1 d . U P A 2
H5E H 0.6465 0.2760 -0.0060 0.074 Uiso 0.458(10) 1 calc R U P A 2
C6E C 0.6771(9) 0.3113(12) 0.0734(9) 0.053(3) Uani 0.458(10) 1 d . U P A 2
H6E H 0.7144 0.3261 0.0582 0.063 Uiso 0.458(10) 1 calc R U P A 2
C7E C 0.6614(8) 0.3209(9) 0.1340(9) 0.037(2) Uani 0.458(10) 1 d . U P A 2
H7E H 0.6877 0.3438 0.1599 0.044 Uiso 0.458(10) 1 calc R U P A 2
C8E C 0.6087(10) 0.2979(9) 0.1569(10) 0.028(3) Uani 0.458(10) 1 d . U P A 2
C9 C 0.6008(3) 0.3054(3) 0.2187(3) 0.0335(13) Uani 1 1 d . U . . .
C10 C 0.5997(3) 0.3215(3) 0.2703(3) 0.0309(12) Uani 1 1 d . U . . .
C11 C 0.3715(11) 0.1579(12) 0.2215(10) 0.025(2) Uani 0.533(10) 1 d . U P B 1
C12 C 0.4124(8) 0.1215(7) 0.2523(7) 0.030(2) Uani 0.533(10) 1 d . U P B 1
H12 H 0.4505 0.1143 0.2342 0.036 Uiso 0.533(10) 1 calc R U P B 1
C13 C 0.4003(7) 0.0948(7) 0.3089(7) 0.034(2) Uani 0.533(10) 1 d . U P B 1
C14 C 0.3435(7) 0.1061(7) 0.3338(7) 0.038(2) Uani 0.533(10) 1 d . U P B 1
H14 H 0.3346 0.0889 0.3727 0.046 Uiso 0.533(10) 1 calc R U P B 1
C15 C 0.3004(8) 0.1405(8) 0.3050(8) 0.036(2) Uani 0.533(10) 1 d . U P B 1
C16 C 0.3142(10) 0.1677(13) 0.2476(12) 0.029(2) Uani 0.533(10) 1 d . U P B 1
H16 H 0.2851 0.1923 0.2267 0.035 Uiso 0.533(10) 1 calc R U P B 1
C17 C 0.4452(8) 0.0567(9) 0.3457(8) 0.053(3) Uani 0.533(10) 1 d . U P B 1
H17A H 0.4259 0.0183 0.3612 0.080 Uiso 0.533(10) 1 calc R U P B 1
H17B H 0.4597 0.0822 0.3799 0.080 Uiso 0.533(10) 1 calc R U P B 1
H17C H 0.4791 0.0449 0.3196 0.080 Uiso 0.533(10) 1 calc R U P B 1
C18 C 0.2388(9) 0.1475(12) 0.3304(10) 0.062(4) Uani 0.533(10) 1 d . U P B 1
H18A H 0.2406 0.1454 0.3750 0.093 Uiso 0.533(10) 1 calc R U P B 1
H18B H 0.2133 0.1133 0.3150 0.093 Uiso 0.533(10) 1 calc R U P B 1
H18C H 0.2222 0.1885 0.3180 0.093 Uiso 0.533(10) 1 calc R U P B 1
C11D C 0.3630(12) 0.1668(14) 0.2286(12) 0.025(2) Uani 0.467(10) 1 d . U P B 2
C12D C 0.4016(9) 0.1360(9) 0.2685(8) 0.030(2) Uani 0.467(10) 1 d . U P B 2
H12D H 0.4418 0.1284 0.2560 0.036 Uiso 0.467(10) 1 calc R U P B 2
C13D C 0.3837(8) 0.1160(8) 0.3255(8) 0.034(2) Uani 0.467(10) 1 d . U P B 2
C14D C 0.3245(9) 0.1277(8) 0.3412(9) 0.038(2) Uani 0.467(10) 1 d . U P B 2
H14D H 0.3107 0.1153 0.3803 0.046 Uiso 0.467(10) 1 calc R U P B 2
C15D C 0.2852(9) 0.1567(9) 0.3017(10) 0.036(2) Uani 0.467(10) 1 d . U P B 2
C16D C 0.3038(12) 0.1772(15) 0.2450(14) 0.029(2) Uani 0.467(10) 1 d . U P B 2
H16D H 0.2768 0.1977 0.2180 0.035 Uiso 0.467(10) 1 calc R U P B 2
C17D C 0.4258(9) 0.0833(10) 0.3692(10) 0.053(3) Uani 0.467(10) 1 d . U P B 2
H17D H 0.4066 0.0450 0.3852 0.080 Uiso 0.467(10) 1 calc R U P B 2
H17E H 0.4354 0.1120 0.4030 0.080 Uiso 0.467(10) 1 calc R U P B 2
H17F H 0.4627 0.0717 0.3478 0.080 Uiso 0.467(10) 1 calc R U P B 2
C18D C 0.2196(10) 0.1656(14) 0.3205(12) 0.062(4) Uani 0.467(10) 1 d . U P B 2
H18D H 0.2179 0.1857 0.3608 0.093 Uiso 0.467(10) 1 calc R U P B 2
H18E H 0.1998 0.1242 0.3223 0.093 Uiso 0.467(10) 1 calc R U P B 2
H18F H 0.1992 0.1925 0.2907 0.093 Uiso 0.467(10) 1 calc R U P B 2
C19 C 0.3974(15) 0.1189(12) 0.1075(11) 0.025(2) Uani 0.511(16) 1 d . U P B 1
C20 C 0.3780(13) 0.0611(10) 0.1264(9) 0.029(3) Uani 0.511(16) 1 d . U P B 1
H20 H 0.3579 0.0572 0.1644 0.035 Uiso 0.511(16) 1 calc R U P B 1
C21 C 0.3873(10) 0.0080(8) 0.0904(8) 0.037(3) Uani 0.511(16) 1 d . U P B 1
C22 C 0.4157(10) 0.0154(8) 0.0340(9) 0.039(3) Uani 0.511(16) 1 d . U P B 1
H22 H 0.4212 -0.0208 0.0089 0.047 Uiso 0.511(16) 1 calc R U P B 1
C23 C 0.4363(12) 0.0741(9) 0.0132(9) 0.035(3) Uani 0.511(16) 1 d . U P B 1
C24 C 0.4265(15) 0.1272(13) 0.0526(11) 0.031(3) Uani 0.511(16) 1 d . U P B 1
H24 H 0.4401 0.1681 0.0409 0.037 Uiso 0.511(16) 1 calc R U P B 1
C25 C 0.3661(13) -0.0559(9) 0.1082(11) 0.061(5) Uani 0.511(16) 1 d . U P B 1
H25A H 0.3224 -0.0555 0.1123 0.091 Uiso 0.511(16) 1 calc R U P B 1
H25B H 0.3843 -0.0678 0.1472 0.091 Uiso 0.511(16) 1 calc R U P B 1
H25C H 0.3777 -0.0866 0.0769 0.091 Uiso 0.511(16) 1 calc R U P B 1
C26 C 0.4660(13) 0.0987(11) -0.0603(10) 0.048(3) Uani 0.511(16) 1 d . U P B 1
H26A H 0.4866 0.0629 -0.0796 0.072 Uiso 0.511(16) 1 calc R U P B 1
H26B H 0.4943 0.1336 -0.0545 0.072 Uiso 0.511(16) 1 calc R U P B 1
H26C H 0.4330 0.1127 -0.0865 0.072 Uiso 0.511(16) 1 calc R U P B 1
C19D C 0.3994(16) 0.1251(13) 0.0961(11) 0.025(2) Uani 0.489(16) 1 d . U P B 2
C20D C 0.3748(14) 0.0651(11) 0.1086(9) 0.029(3) Uani 0.489(16) 1 d . U P B 2
H20D H 0.3531 0.0581 0.1452 0.035 Uiso 0.489(16) 1 calc R U P B 2
C21D C 0.3826(10) 0.0158(8) 0.0665(9) 0.037(3) Uani 0.489(16) 1 d . U P B 2
C22D C 0.4117(10) 0.0297(9) 0.0124(9) 0.039(3) Uani 0.489(16) 1 d . U P B 2
H22D H 0.4151 -0.0027 -0.0174 0.047 Uiso 0.489(16) 1 calc R U P B 2
C23D C 0.4359(13) 0.0881(10) -0.0005(10) 0.035(3) Uani 0.489(16) 1 d . U P B 2
C24D C 0.4299(16) 0.1350(13) 0.0412(12) 0.031(3) Uani 0.489(16) 1 d . U P B 2
H24D H 0.4467 0.1754 0.0330 0.037 Uiso 0.489(16) 1 calc R U P B 2
C25D C 0.3565(14) -0.0488(10) 0.0790(11) 0.061(5) Uani 0.489(16) 1 d . U P B 2
H25D H 0.3559 -0.0735 0.0412 0.091 Uiso 0.489(16) 1 calc R U P B 2
H25E H 0.3155 -0.0441 0.0944 0.091 Uiso 0.489(16) 1 calc R U P B 2
H25F H 0.3811 -0.0706 0.1094 0.091 Uiso 0.489(16) 1 calc R U P B 2
C26D C 0.4664(13) 0.0804(11) -0.0464(11) 0.048(3) Uani 0.489(16) 1 d . U P B 2
H26D H 0.4590 0.0380 -0.0630 0.072 Uiso 0.489(16) 1 calc R U P B 2
H26E H 0.5089 0.0846 -0.0359 0.072 Uiso 0.489(16) 1 calc R U P B 2
H26F H 0.4557 0.1124 -0.0769 0.072 Uiso 0.489(16) 1 calc R U P B 2
C27 C 0.6708(8) 0.4104(9) 0.3219(9) 0.033(2) Uani 0.526(9) 1 d . U P C 1
C28 C 0.7250(8) 0.3981(8) 0.2924(9) 0.036(2) Uani 0.526(9) 1 d . U P C 1
H28 H 0.7368 0.3557 0.2844 0.044 Uiso 0.526(9) 1 calc R U P C 1
C29 C 0.7620(8) 0.4483(7) 0.2749(8) 0.043(3) Uani 0.526(9) 1 d . U P C 1
C30 C 0.7445(9) 0.5094(8) 0.2884(8) 0.047(3) Uani 0.526(9) 1 d . U P C 1
H30 H 0.7698 0.5435 0.2765 0.057 Uiso 0.526(9) 1 calc R U P C 1
C31 C 0.6906(9) 0.5233(7) 0.3192(9) 0.044(3) Uani 0.526(9) 1 d . U P C 1
C32 C 0.6541(8) 0.4708(8) 0.3354(9) 0.040(3) Uani 0.526(9) 1 d . U P C 1
H32 H 0.6173 0.4780 0.3561 0.048 Uiso 0.526(9) 1 calc R U P C 1
C33 C 0.8211(9) 0.4353(9) 0.2427(10) 0.063(4) Uani 0.526(9) 1 d . U P C 1
H33A H 0.8260 0.4651 0.2088 0.094 Uiso 0.526(9) 1 calc R U P C 1
H33B H 0.8211 0.3918 0.2270 0.094 Uiso 0.526(9) 1 calc R U P C 1
H33C H 0.8542 0.4405 0.2715 0.094 Uiso 0.526(9) 1 calc R U P C 1
C34 C 0.6726(10) 0.5901(8) 0.3339(12) 0.068(4) Uani 0.526(9) 1 d . U P C 1
H34A H 0.6299 0.5958 0.3251 0.102 Uiso 0.526(9) 1 calc R U P C 1
H34B H 0.6961 0.6195 0.3090 0.102 Uiso 0.526(9) 1 calc R U P C 1
H34C H 0.6801 0.5985 0.3771 0.102 Uiso 0.526(9) 1 calc R U P C 1
C27D C 0.6564(9) 0.4161(10) 0.3334(11) 0.033(2) Uani 0.474(9) 1 d . U P C 2
C28D C 0.7068(9) 0.4133(8) 0.2951(11) 0.036(2) Uani 0.474(9) 1 d . U P C 2
H28D H 0.7204 0.3730 0.2816 0.044 Uiso 0.474(9) 1 calc R U P C 2
C29D C 0.7377(9) 0.4671(8) 0.2761(9) 0.043(3) Uani 0.474(9) 1 d . U P C 2
C30D C 0.7167(11) 0.5228(9) 0.2967(10) 0.047(3) Uani 0.474(9) 1 d . U P C 2
H30D H 0.7377 0.5601 0.2856 0.057 Uiso 0.474(9) 1 calc R U P C 2
C31D C 0.6657(10) 0.5293(8) 0.3337(10) 0.044(3) Uani 0.474(9) 1 d . U P C 2
C32D C 0.6363(9) 0.4758(9) 0.3519(10) 0.040(3) Uani 0.474(9) 1 d . U P C 2
H32D H 0.6020 0.4792 0.3774 0.048 Uiso 0.474(9) 1 calc R U P C 2
C33D C 0.7889(10) 0.4640(10) 0.2348(11) 0.063(4) Uani 0.474(9) 1 d . U P C 2
H33D H 0.7939 0.4204 0.2202 0.094 Uiso 0.474(9) 1 calc R U P C 2
H33E H 0.8252 0.4773 0.2565 0.094 Uiso 0.474(9) 1 calc R U P C 2
H33F H 0.7820 0.4922 0.2000 0.094 Uiso 0.474(9) 1 calc R U P C 2
C34D C 0.6421(11) 0.5944(9) 0.3527(13) 0.068(4) Uani 0.474(9) 1 d . U P C 2
H34D H 0.5998 0.5909 0.3642 0.102 Uiso 0.474(9) 1 calc R U P C 2
H34E H 0.6461 0.6240 0.3186 0.102 Uiso 0.474(9) 1 calc R U P C 2
H34F H 0.6653 0.6100 0.3876 0.102 Uiso 0.474(9) 1 calc R U P C 2
C35 C 0.5586(10) 0.3801(12) 0.3763(12) 0.032(3) Uani 0.498(11) 1 d . U P C 1
C36 C 0.5536(12) 0.3826(11) 0.4386(11) 0.046(4) Uani 0.498(11) 1 d . U P C 1
H36 H 0.5817 0.3607 0.4633 0.055 Uiso 0.498(11) 1 calc R U P C 1
C37 C 0.5088(11) 0.4161(11) 0.4651(11) 0.061(4) Uani 0.498(11) 1 d . U P C 1
C38 C 0.4635(10) 0.4422(10) 0.4288(11) 0.059(3) Uani 0.498(11) 1 d . U P C 1
H38 H 0.4288 0.4599 0.4473 0.071 Uiso 0.498(11) 1 calc R U P C 1
C39 C 0.4694(8) 0.4422(9) 0.3633(10) 0.049(3) Uani 0.498(11) 1 d . U P C 1
C40 C 0.5161(8) 0.4087(9) 0.3386(10) 0.037(3) Uani 0.498(11) 1 d . U P C 1
H40 H 0.5195 0.4049 0.2956 0.044 Uiso 0.498(11) 1 calc R U P C 1
C41 C 0.4985(16) 0.4164(15) 0.5344(12) 0.098(8) Uani 0.498(11) 1 d . U P C 1
H41A H 0.5364 0.4074 0.5553 0.147 Uiso 0.498(11) 1 calc R U P C 1
H41B H 0.4690 0.3839 0.5450 0.147 Uiso 0.498(11) 1 calc R U P C 1
H41C H 0.4837 0.4580 0.5470 0.147 Uiso 0.498(11) 1 calc R U P C 1
C42 C 0.4226(10) 0.4744(11) 0.3226(11) 0.062(4) Uani 0.498(11) 1 d . U P C 1
H42A H 0.4005 0.5060 0.3463 0.094 Uiso 0.498(11) 1 calc R U P C 1
H42B H 0.3946 0.4426 0.3069 0.094 Uiso 0.498(11) 1 calc R U P C 1
H42C H 0.4428 0.4953 0.2884 0.094 Uiso 0.498(11) 1 calc R U P C 1
C35D C 0.5485(10) 0.3691(11) 0.3839(12) 0.032(3) Uani 0.502(11) 1 d . U P C 2
C36D C 0.5440(12) 0.3647(11) 0.4490(11) 0.046(4) Uani 0.502(11) 1 d . U P C 2
H36D H 0.5748 0.3454 0.4724 0.055 Uiso 0.502(11) 1 calc R U P C 2
C37D C 0.4925(11) 0.3901(11) 0.4771(11) 0.061(4) Uani 0.502(11) 1 d . U P C 2
C38D C 0.4481(10) 0.4152(9) 0.4453(10) 0.059(3) Uani 0.502(11) 1 d . U P C 2
H38D H 0.4125 0.4276 0.4658 0.071 Uiso 0.502(11) 1 calc R U P C 2
C39D C 0.4525(8) 0.4239(9) 0.3831(10) 0.049(3) Uani 0.502(11) 1 d . U P C 2
C40D C 0.5019(8) 0.3975(9) 0.3526(10) 0.037(3) Uani 0.502(11) 1 d . U P C 2
H40D H 0.5033 0.3991 0.3094 0.044 Uiso 0.502(11) 1 calc R U P C 2
C41D C 0.4875(16) 0.3815(15) 0.5494(12) 0.098(8) Uani 0.502(11) 1 d . U P C 2
H41D H 0.4626 0.4155 0.5663 0.147 Uiso 0.502(11) 1 calc R U P C 2
H41E H 0.5276 0.3834 0.5675 0.147 Uiso 0.502(11) 1 calc R U P C 2
H41F H 0.4692 0.3404 0.5586 0.147 Uiso 0.502(11) 1 calc R U P C 2
C42D C 0.4021(10) 0.4530(11) 0.3486(11) 0.062(4) Uani 0.502(11) 1 d . U P C 2
H42D H 0.4003 0.4344 0.3077 0.094 Uiso 0.502(11) 1 calc R U P C 2
H42E H 0.4086 0.4987 0.3452 0.094 Uiso 0.502(11) 1 calc R U P C 2
H42F H 0.3644 0.4449 0.3700 0.094 Uiso 0.502(11) 1 calc R U P C 2
Cl3 Cl 0.8373(3) 0.2595(3) 0.2868(3) 0.0734(12) Uani 0.605(8) 1 d D U P D 1
C1S C 0.8492(14) 0.276(3) 0.3638(6) 0.061(3) Uani 0.605(8) 1 d D U P D 1
H1SA H 0.8309 0.3174 0.3738 0.073 Uiso 0.605(8) 1 calc R U P D 1
H1SB H 0.8290 0.2432 0.3887 0.073 Uiso 0.605(8) 1 calc R U P D 1
Cl4 Cl 0.9249(15) 0.278(2) 0.3824(16) 0.078(5) Uani 0.605(8) 1 d D U P D 1
Cl3D Cl 0.8354(5) 0.2921(5) 0.2897(4) 0.0734(12) Uani 0.395(8) 1 d D U P D 2
C1D C 0.845(2) 0.271(4) 0.3661(10) 0.061(3) Uani 0.395(8) 1 d D U P D 2
H1DA H 0.8251 0.3034 0.3920 0.073 Uiso 0.395(8) 1 calc R U P D 2
H1DB H 0.8256 0.2301 0.3737 0.073 Uiso 0.395(8) 1 calc R U P D 2
Cl4D Cl 0.920(2) 0.266(4) 0.387(3) 0.078(5) Uani 0.395(8) 1 d D U P D 2
Cl9 Cl -0.1690(4) 0.3308(9) 0.1274(4) 0.108(3) Uani 0.64(3) 1 d D U P E 1
C4S C -0.1514(9) 0.2824(12) 0.0663(9) 0.090(5) Uani 0.64(3) 1 d D U P E 1
H4SA H -0.1441 0.3091 0.0300 0.108 Uiso 0.64(3) 1 calc R U P E 1
H4SB H -0.1862 0.2548 0.0573 0.108 Uiso 0.64(3) 1 calc R U P E 1
Cl10 Cl -0.0888(7) 0.2353(7) 0.0792(6) 0.125(3) Uani 0.64(3) 1 d D U P E 1
Cl9D Cl -0.0687(9) 0.2365(11) 0.0652(8) 0.100(4) Uani 0.36(3) 1 d D U P E 2
C4D C -0.1446(13) 0.255(3) 0.0682(16) 0.090(5) Uani 0.36(3) 1 d D U P E 2
H4DA H -0.1684 0.2152 0.0710 0.108 Uiso 0.36(3) 1 calc R U P E 2
H4DB H -0.1566 0.2773 0.0307 0.108 Uiso 0.36(3) 1 calc R U P E 2
Cl1D Cl -0.1581(11) 0.3021(16) 0.1317(10) 0.125(3) Uani 0.36(3) 1 d D U P E 2
Cl5 Cl 0.4696(18) 0.8541(8) 0.2796(11) 0.091(5) Uani 0.377(7) 1 d D U P F -3
C2S C 0.508(2) 0.8800(16) 0.222(2) 0.119(8) Uani 0.377(7) 1 d D U P F -3
H2SA H 0.4809 0.8796 0.1867 0.143 Uiso 0.377(7) 1 calc R U P F -3
H2SB H 0.5396 0.8483 0.2143 0.143 Uiso 0.377(7) 1 calc R U P F -3
Cl6 Cl 0.5403(7) 0.9485(7) 0.2233(7) 0.146(5) Uani 0.377(7) 1 d D U P F -3
Cl5F Cl 0.472(6) 0.843(3) 0.271(4) 0.091(5) Uani 0.123(7) 1 d D U P F -4
C2F C 0.438(4) 0.902(4) 0.239(6) 0.119(8) Uani 0.123(7) 1 d D U P F -4
H2FA H 0.4081 0.8840 0.2110 0.143 Uiso 0.123(7) 1 calc R U P F -4
H2FB H 0.4158 0.9239 0.2718 0.143 Uiso 0.123(7) 1 calc R U P F -4
Cl6F Cl 0.474(2) 0.956(2) 0.202(2) 0.146(5) Uani 0.123(7) 1 d D U P F -4
Cl7 Cl 0.8279(5) 0.9743(9) -0.0015(6) 0.213(5) Uani 0.549(6) 1 d D U P G 1
C3S C 0.7565(7) 0.9888(12) -0.0116(9) 0.081(6) Uani 0.549(6) 1 d D U P G 1
H3SA H 0.7400 0.9570 -0.0401 0.097 Uiso 0.549(6) 1 calc R U P G 1
H3SB H 0.7522 1.0309 -0.0309 0.097 Uiso 0.549(6) 1 calc R U P G 1
Cl8 Cl 0.7166(4) 0.9876(8) 0.0519(5) 0.179(4) Uani 0.549(6) 1 d D U P G 1
Cl7D Cl 0.7981(6) 1.0023(11) -0.0057(7) 0.213(5) Uani 0.451(6) 1 d D U P G 2
C3D C 0.7589(14) 0.9450(15) 0.0259(10) 0.148(9) Uani 0.451(6) 1 d D U P G 2
H3DA H 0.7244 0.9348 -0.0008 0.178 Uiso 0.451(6) 1 calc R U P G 2
H3DB H 0.7842 0.9066 0.0287 0.178 Uiso 0.451(6) 1 calc R U P G 2
Cl8D Cl 0.7338(6) 0.9627(9) 0.0941(6) 0.179(4) Uani 0.451(6) 1 d D U P G 2
Cl11 Cl 0.5393(5) 0.6764(6) 0.2150(6) 0.149(4) Uani 0.5 1 d D U P H -1
C5S C 0.496(2) 0.6666(17) 0.274(2) 0.149(4) Uani 0.5 1 d D U P H -1
H5SA H 0.4628 0.6978 0.2710 0.179 Uiso 0.5 1 calc R U P H -1
H5SB H 0.5194 0.6785 0.3109 0.179 Uiso 0.5 1 calc R U P H -1
Cl12 Cl 0.4649(7) 0.5974(6) 0.2887(6) 0.193(6) Uani 0.5 1 d D U P H -1

loop_
_atom_site_aniso_label
_atom_site_aniso_U_11
_atom_site_aniso_U_22
_atom_site_aniso_U_33
_atom_site_aniso_U_23
_atom_site_aniso_U_13
_atom_site_aniso_U_12
Pt1 0.02616(10) 0.02660(10) 0.02138(10) 0.00093(9) -0.00327(9) 0.00268(9)
Cl1 0.0283(7) 0.0387(8) 0.0456(10) -0.0091(7) -0.0138(7) 0.0025(6)
Cl2 0.0470(10) 0.0398(9) 0.0442(10) 0.0093(8) -0.0170(8) 0.0112(8)
P1 0.0210(6) 0.0199(6) 0.0246(7) -0.0006(5) -0.0050(6) 0.0004(5)
P2 0.0370(9) 0.0198(7) 0.0324(9) -0.0017(6) -0.0111(7) -0.0034(6)
C1 0.026(2) 0.029(3) 0.030(3) -0.008(2) -0.004(2) 0.000(2)
C2 0.032(2) 0.045(3) 0.021(3) -0.009(3) -0.002(2) -0.002(2)
C3 0.029(3) 0.035(8) 0.025(3) 0.004(5) -0.001(2) -0.001(4)
C4 0.039(4) 0.066(9) 0.030(4) -0.006(5) 0.005(3) -0.005(6)
C5 0.047(4) 0.100(11) 0.037(4) -0.010(6) 0.014(3) -0.018(7)
C6 0.042(4) 0.077(8) 0.039(4) 0.001(5) 0.008(3) -0.008(6)
C7 0.034(4) 0.040(6) 0.036(3) 0.009(5) 0.003(3) -0.008(5)
C8 0.029(3) 0.027(8) 0.028(3) 0.010(4) -0.003(2) -0.002(5)
C3E 0.029(3) 0.035(8) 0.025(3) 0.004(5) -0.001(2) -0.001(4)
C4E 0.039(4) 0.066(9) 0.030(4) -0.006(5) 0.005(3) -0.005(6)
C5E 0.047(4) 0.100(11) 0.037(4) -0.010(6) 0.014(3) -0.018(7)
C6E 0.042(4) 0.077(8) 0.039(4) 0.001(5) 0.008(3) -0.008(6)
C7E 0.034(4) 0.040(6) 0.036(3) 0.009(5) 0.003(3) -0.008(5)
C8E 0.029(3) 0.027(8) 0.028(3) 0.010(4) -0.003(2) -0.002(5)
C9 0.031(3) 0.036(3) 0.033(3) 0.008(2) -0.004(2) -0.012(3)
C10 0.031(3) 0.028(3) 0.033(3) 0.005(2) -0.009(2) -0.007(2)
C11 0.032(5) 0.018(6) 0.025(4) 0.000(3) -0.002(2) -0.001(3)
C12 0.033(5) 0.026(6) 0.030(5) 0.004(4) -0.004(3) -0.001(4)
C13 0.043(5) 0.030(5) 0.030(4) 0.004(4) -0.003(3) -0.005(3)
C14 0.045(5) 0.034(6) 0.036(4) 0.014(4) 0.002(3) -0.002(3)
C15 0.042(5) 0.032(6) 0.033(3) 0.009(4) 0.003(3) -0.001(4)
C16 0.033(5) 0.025(7) 0.028(3) 0.006(3) 0.001(3) 0.002(4)
C17 0.053(6) 0.058(8) 0.049(7) 0.023(6) -0.008(5) 0.000(5)
C18 0.047(6) 0.092(12) 0.047(7) 0.024(7) 0.012(5) 0.009(5)
C11D 0.032(5) 0.018(6) 0.025(4) 0.000(3) -0.002(2) -0.001(3)
C12D 0.033(5) 0.026(6) 0.030(5) 0.004(4) -0.004(3) -0.001(4)
C13D 0.043(5) 0.030(5) 0.030(4) 0.004(4) -0.003(3) -0.005(3)
C14D 0.045(5) 0.034(6) 0.036(4) 0.014(4) 0.002(3) -0.002(3)
C15D 0.042(5) 0.032(6) 0.033(3) 0.009(4) 0.003(3) -0.001(4)
C16D 0.033(5) 0.025(7) 0.028(3) 0.006(3) 0.001(3) 0.002(4)
C17D 0.053(6) 0.058(8) 0.049(7) 0.023(6) -0.008(5) 0.000(5)
C18D 0.047(6) 0.092(12) 0.047(7) 0.024(7) 0.012(5) 0.009(5)
C19 0.025(3) 0.024(3) 0.027(6) -0.001(4) -0.005(4) 0.003(3)
C20 0.036(5) 0.025(3) 0.026(7) -0.001(4) -0.005(7) -0.002(3)
C21 0.050(6) 0.026(3) 0.035(6) -0.007(4) 0.000(6) -0.002(3)
C22 0.050(6) 0.031(5) 0.036(6) -0.006(4) 0.003(6) 0.002(4)
C23 0.040(4) 0.030(5) 0.034(6) -0.005(4) 0.002(5) 0.005(4)
C24 0.036(4) 0.026(5) 0.031(6) -0.002(4) 0.001(4) -0.001(4)
C25 0.092(11) 0.030(4) 0.060(10) -0.008(6) 0.017(11) -0.017(5)
C26 0.062(6) 0.040(9) 0.043(6) -0.001(5) 0.015(5) 0.009(7)
C19D 0.025(3) 0.024(3) 0.027(6) -0.001(4) -0.005(4) 0.003(3)
C20D 0.036(5) 0.025(3) 0.026(7) -0.001(4) -0.005(7) -0.002(3)
C21D 0.050(6) 0.026(3) 0.035(6) -0.007(4) 0.000(6) -0.002(3)
C22D 0.050(6) 0.031(5) 0.036(6) -0.006(4) 0.003(6) 0.002(4)
C23D 0.040(4) 0.030(5) 0.034(6) -0.005(4) 0.002(5) 0.005(4)
C24D 0.036(4) 0.026(5) 0.031(6) -0.002(4) 0.001(4) -0.001(4)
C25D 0.092(11) 0.030(4) 0.060(10) -0.008(6) 0.017(11) -0.017(5)
C26D 0.062(6) 0.040(9) 0.043(6) -0.001(5) 0.015(5) 0.009(7)
C27 0.038(5) 0.029(3) 0.032(6) 0.000(3) -0.006(3) -0.008(3)
C28 0.041(6) 0.028(5) 0.040(4) 0.003(4) 0.000(5) -0.008(4)
C29 0.050(6) 0.031(4) 0.048(5) 0.002(4) 0.004(5) -0.012(3)
C30 0.052(6) 0.032(4) 0.059(6) 0.000(4) 0.004(5) -0.012(4)
C31 0.050(7) 0.030(3) 0.054(7) -0.002(3) -0.001(5) -0.011(4)
C32 0.043(6) 0.031(3) 0.046(7) -0.005(3) -0.002(4) -0.009(4)
C33 0.064(7) 0.049(7) 0.076(8) -0.005(6) 0.026(7) -0.019(5)
C34 0.070(9) 0.030(4) 0.104(12) -0.010(5) 0.015(8) -0.012(5)
C27D 0.038(5) 0.029(3) 0.032(6) 0.000(3) -0.006(3) -0.008(3)
C28D 0.041(6) 0.028(5) 0.040(4) 0.003(4) 0.000(5) -0.008(4)
C29D 0.050(6) 0.031(4) 0.048(5) 0.002(4) 0.004(5) -0.012(3)
C30D 0.052(6) 0.032(4) 0.059(6) 0.000(4) 0.004(5) -0.012(4)
C31D 0.050(7) 0.030(3) 0.054(7) -0.002(3) -0.001(5) -0.011(4)
C32D 0.043(6) 0.031(3) 0.046(7) -0.005(3) -0.002(4) -0.009(4)
C33D 0.064(7) 0.049(7) 0.076(8) -0.005(6) 0.026(7) -0.019(5)
C34D 0.070(9) 0.030(4) 0.104(12) -0.010(5) 0.015(8) -0.012(5)
C35 0.035(5) 0.015(7) 0.046(4) -0.005(4) 0.000(3) -0.007(4)
C36 0.057(6) 0.037(10) 0.045(5) -0.005(4) 0.005(3) 0.009(7)
C37 0.069(7) 0.055(10) 0.059(5) -0.006(5) 0.016(4) 0.017(7)
C38 0.068(7) 0.045(8) 0.065(6) -0.007(4) 0.014(4) 0.014(6)
C39 0.042(5) 0.041(7) 0.064(6) -0.007(4) 0.006(4) 0.006(5)
C40 0.038(5) 0.024(6) 0.048(6) -0.005(4) 0.001(4) -0.004(5)
C41 0.129(13) 0.106(19) 0.059(6) -0.002(6) 0.030(5) 0.060(15)
C42 0.060(7) 0.057(9) 0.070(9) -0.016(6) -0.002(6) 0.023(7)
C35D 0.035(5) 0.015(7) 0.046(4) -0.005(4) 0.000(3) -0.007(4)
C36D 0.057(6) 0.037(10) 0.045(5) -0.005(4) 0.005(3) 0.009(7)
C37D 0.069(7) 0.055(10) 0.059(5) -0.006(5) 0.016(4) 0.017(7)
C38D 0.068(7) 0.045(8) 0.065(6) -0.007(4) 0.014(4) 0.014(6)
C39D 0.042(5) 0.041(7) 0.064(6) -0.007(4) 0.006(4) 0.006(5)
C40D 0.038(5) 0.024(6) 0.048(6) -0.005(4) 0.001(4) -0.004(5)
C41D 0.129(13) 0.106(19) 0.059(6) -0.002(6) 0.030(5) 0.060(15)
C42D 0.060(7) 0.057(9) 0.070(9) -0.016(6) -0.002(6) 0.023(7)
Cl3 0.082(2) 0.068(3) 0.0702(19) 0.006(3) -0.0103(17) -0.009(3)
C1S 0.050(5) 0.064(8) 0.069(5) -0.005(4) 0.004(4) -0.016(5)
Cl4 0.051(5) 0.113(16) 0.071(5) 0.002(5) 0.000(4) -0.013(5)
Cl3D 0.082(2) 0.068(3) 0.0702(19) 0.006(3) -0.0103(17) -0.009(3)
C1D 0.050(5) 0.064(8) 0.069(5) -0.005(4) 0.004(4) -0.016(5)
Cl4D 0.051(5) 0.113(16) 0.071(5) 0.002(5) 0.000(4) -0.013(5)
Cl9 0.064(4) 0.157(9) 0.103(4) -0.002(5) 0.009(3) 0.001(4)
C4S 0.071(6) 0.136(13) 0.062(6) 0.015(8) 0.006(5) -0.030(7)
Cl10 0.092(6) 0.178(7) 0.105(5) -0.019(5) 0.012(4) -0.012(5)
Cl9D 0.079(7) 0.152(10) 0.068(7) 0.031(7) -0.002(5) -0.026(7)
C4D 0.071(6) 0.136(13) 0.062(6) 0.015(8) 0.006(5) -0.030(7)
Cl1D 0.092(6) 0.178(7) 0.105(5) -0.019(5) 0.012(4) -0.012(5)
Cl5 0.080(6) 0.121(9) 0.073(9) -0.008(8) 0.010(7) -0.001(8)
C2S 0.116(14) 0.132(11) 0.109(13) 0.018(10) 0.033(10) 0.021(10)
Cl6 0.173(12) 0.132(8) 0.132(9) 0.015(7) 0.048(9) -0.002(8)
Cl5F 0.080(6) 0.121(9) 0.073(9) -0.008(8) 0.010(7) -0.001(8)
C2F 0.116(14) 0.132(11) 0.109(13) 0.018(10) 0.033(10) 0.021(10)
Cl6F 0.173(12) 0.132(8) 0.132(9) 0.015(7) 0.048(9) -0.002(8)
Cl7 0.092(6) 0.371(15) 0.175(7) 0.098(8) 0.000(6) 0.053(7)
C3S 0.072(9) 0.098(16) 0.072(10) 0.008(10) -0.010(7) 0.037(10)
Cl8 0.123(6) 0.313(12) 0.102(5) -0.037(7) 0.020(5) 0.010(7)
Cl7D 0.092(6) 0.371(15) 0.175(7) 0.098(8) 0.000(6) 0.053(7)
C3D 0.088(16) 0.28(2) 0.078(12) 0.006(11) 0.004(11) 0.065(14)
Cl8D 0.123(6) 0.313(12) 0.102(5) -0.037(7) 0.020(5) 0.010(7)
Cl11 0.158(11) 0.152(7) 0.137(8) 0.032(7) 0.020(8) -0.013(6)
C5S 0.158(11) 0.152(7) 0.137(8) 0.032(7) 0.020(8) -0.013(6)
Cl12 0.250(15) 0.154(8) 0.174(11) 0.032(8) 0.020(10) -0.063(9)

loop_
_atom_type_symbol
_atom_type_description
_atom_type_scat_dispersion_real
_atom_type_scat_dispersion_imag
_atom_type_scat_source
C C 0.0033 0.0016 'International Tables Vol C Tables 4.2.6.8 and 6.1.1.4'
H H 0.0000 0.0000 'International Tables Vol C Tables 4.2.6.8 and 6.1.1.4'
P P 0.1023 0.0942 'International Tables Vol C Tables 4.2.6.8 and 6.1.1.4'
Cl Cl 0.1484 0.1585 'International Tables Vol C Tables 4.2.6.8 and 6.1.1.4'
Pt Pt -1.7033 8.3905 'International Tables Vol C Tables 4.2.6.8 and 6.1.1.4'

loop_
_geom_angle_atom_site_label_1
_geom_angle_atom_site_label_2
_geom_angle_atom_site_label_3
_geom_angle
_geom_angle_site_symmetry_1
_geom_angle_site_symmetry_3
_geom_angle_publ_flag
P1 Pt1 P2 92.71(5) . 3_655 ?
P1 Pt1 Cl2 173.48(7) . . ?
P2 Pt1 Cl2 90.14(6) 3_655 . ?
P1 Pt1 Cl1 88.84(6) . . ?
P2 Pt1 Cl1 174.23(7) 3_655 . ?
Cl2 Pt1 Cl1 88.90(6) . . ?
C11 P1 C1 105.5(9) . . ?
C11 P1 C19 99.2(11) . . ?
C1 P1 C19 100.4(11) . . ?
C1 P1 C19D 98.1(11) . . ?
C1 P1 C11D 108.1(10) . . ?
C19D P1 C11D 115.5(11) . . ?
C11 P1 Pt1 122.0(7) . . ?
C1 P1 Pt1 111.4(2) . . ?
C19 P1 Pt1 115.6(10) . . ?
C19D P1 Pt1 109.2(10) . . ?
C11D P1 Pt1 113.5(7) . . ?
C35 P2 C10 107.5(10) . . ?
C10 P2 C27D 102.4(8) . . ?
C10 P2 C35D 107.1(9) . . ?
C27D P2 C35D 102.3(9) . . ?
C35 P2 C27 104.8(9) . . ?
C10 P2 C27 95.8(7) . . ?
C35 P2 Pt1 122.7(8) . 3_655 ?
C10 P2 Pt1 110.6(2) . 3_655 ?
C27D P2 Pt1 118.4(8) . 3_655 ?
C35D P2 Pt1 114.7(7) . 3_655 ?
C27 P2 Pt1 112.0(6) . 3_655 ?
C2 C1 P1 162.2(6) . . ?
C1 C2 C3 168.8(10) . . ?
C1 C2 C3E 169.9(11) . . ?
C2 C3 C4 118.1(14) . . ?
C2 C3 C8 123.1(14) . . ?
C4 C3 C8 118.6(15) . . ?
C5 C4 C3 120.9(16) . . ?
C5 C4 H4 119.6 . . ?
C3 C4 H4 119.6 . . ?
C6 C5 C4 120.6(16) . . ?
C6 C5 H5 119.7 . . ?
C4 C5 H5 119.7 . . ?
C5 C6 C7 119.7(15) . . ?
C5 C6 H6 120.1 . . ?
C7 C6 H6 120.1 . . ?
C6 C7 C8 121.6(15) . . ?
C6 C7 H7 119.2 . . ?
C8 C7 H7 119.2 . . ?
C7 C8 C3 118.6(15) . . ?
C7 C8 C9 119.1(14) . . ?
C3 C8 C9 122.2(14) . . ?
C8E C3E C4E 119.6(18) . . ?
C8E C3E C2 124.0(17) . . ?
C4E C3E C2 116.0(16) . . ?
C3E C4E C5E 117.6(19) . . ?
C3E C4E H4E 121.2 . . ?
C5E C4E H4E 121.2 . . ?
C6E C5E C4E 121.8(18) . . ?
C6E C5E H5E 119.1 . . ?
C4E C5E H5E 119.1 . . ?
C5E C6E C7E 118.5(18) . . ?
C5E C6E H6E 120.7 . . ?
C7E C6E H6E 120.7 . . ?
C8E C7E C6E 121.2(19) . . ?
C8E C7E H7E 119.4 . . ?
C6E C7E H7E 119.4 . . ?
C7E C8E C9 115.6(18) . . ?
C7E C8E C3E 121.1(19) . . ?
C9 C8E C3E 123.2(18) . . ?
C10 C9 C8E 168.3(11) . . ?
C10 C9 C8 168.4(10) . . ?
C9 C10 P2 164.5(6) . . ?
C12 C11 C16 119.0(18) . . ?
C12 C11 P1 121.0(14) . . ?
C16 C11 P1 120.0(17) . . ?
C11 C12 C13 122.5(15) . . ?
C11 C12 H12 118.8 . . ?
C13 C12 H12 118.8 . . ?
C12 C13 C14 117.1(13) . . ?
C12 C13 C17 124.1(14) . . ?
C14 C13 C17 118.7(13) . . ?
C15 C14 C13 123.3(14) . . ?
C15 C14 H14 118.3 . . ?
C13 C14 H14 118.3 . . ?
C14 C15 C16 118.4(15) . . ?
C14 C15 C18 122.0(15) . . ?
C16 C15 C18 119.5(15) . . ?
C11 C16 C15 119.7(16) . . ?
C11 C16 H16 120.1 . . ?
C15 C16 H16 120.1 . . ?
C13 C17 H17A 109.5 . . ?
C13 C17 H17B 109.5 . . ?
H17A C17 H17B 109.5 . . ?
C13 C17 H17C 109.5 . . ?
H17A C17 H17C 109.5 . . ?
H17B C17 H17C 109.5 . . ?
C15 C18 H18A 109.5 . . ?
C15 C18 H18B 109.5 . . ?
H18A C18 H18B 109.5 . . ?
C15 C18 H18C 109.5 . . ?
H18A C18 H18C 109.5 . . ?
H18B C18 H18C 109.5 . . ?
C16D C11D C12D 120(2) . . ?
C16D C11D P1 119(2) . . ?
C12D C11D P1 120.7(16) . . ?
C13D C12D C11D 122.3(17) . . ?
C13D C12D H12D 118.9 . . ?
C11D C12D H12D 118.9 . . ?
C12D C13D C14D 116.5(15) . . ?
C12D C13D C17D 122.4(17) . . ?
C14D C13D C17D 121.1(16) . . ?
C15D C14D C13D 122.0(16) . . ?
C15D C14D H14D 119.0 . . ?
C13D C14D H14D 119.0 . . ?
C14D C15D C16D 121.0(18) . . ?
C14D C15D C18D 119.5(17) . . ?
C16D C15D C18D 119.5(17) . . ?
C15D C16D C11D 118(2) . . ?
C15D C16D H16D 121.0 . . ?
C11D C16D H16D 121.0 . . ?
C13D C17D H17D 109.5 . . ?
C13D C17D H17E 109.5 . . ?
H17D C17D H17E 109.5 . . ?
C13D C17D H17F 109.5 . . ?
H17D C17D H17F 109.5 . . ?
H17E C17D H17F 109.5 . . ?
C15D C18D H18D 109.5 . . ?
C15D C18D H18E 109.5 . . ?
H18D C18D H18E 109.5 . . ?
C15D C18D H18F 109.5 . . ?
H18D C18D H18F 109.5 . . ?
H18E C18D H18F 109.5 . . ?
C20 C19 C24 122(2) . . ?
C20 C19 P1 123.8(16) . . ?
C24 C19 P1 114.1(16) . . ?
C19 C20 C21 120.3(18) . . ?
C19 C20 H20 119.9 . . ?
C21 C20 H20 119.9 . . ?
C20 C21 C22 118.8(15) . . ?
C20 C21 C25 122.6(16) . . ?
C22 C21 C25 118.6(15) . . ?
C23 C22 C21 122.4(15) . . ?
C23 C22 H22 118.8 . . ?
C21 C22 H22 118.8 . . ?
C22 C23 C24 116.5(16) . . ?
C22 C23 C26 131.5(18) . . ?
C24 C23 C26 111.5(16) . . ?
C19 C24 C23 119.9(19) . . ?
C19 C24 H24 120.0 . . ?
C23 C24 H24 120.0 . . ?
C21 C25 H25A 109.5 . . ?
C21 C25 H25B 109.5 . . ?
H25A C25 H25B 109.5 . . ?
C21 C25 H25C 109.5 . . ?
H25A C25 H25C 109.5 . . ?
H25B C25 H25C 109.5 . . ?
C23 C26 H26A 109.5 . . ?
C23 C26 H26B 109.5 . . ?
H26A C26 H26B 109.5 . . ?
C23 C26 H26C 109.5 . . ?
H26A C26 H26C 109.5 . . ?
H26B C26 H26C 109.5 . . ?
C24D C19D C20D 119(2) . . ?
C24D C19D P1 120.9(18) . . ?
C20D C19D P1 119.7(16) . . ?
C21D C20D C19D 119.5(18) . . ?
C21D C20D H20D 120.2 . . ?
C19D C20D H20D 120.2 . . ?
C22D C21D C20D 117.7(16) . . ?
C22D C21D C25D 122.0(16) . . ?
C20D C21D C25D 120.3(17) . . ?
C23D C22D C21D 123.4(16) . . ?
C23D C22D H22D 118.3 . . ?
C21D C22D H22D 118.3 . . ?
C26D C23D C24D 135(2) . . ?
C26D C23D C22D 106(2) . . ?
C24D C23D C22D 118.5(18) . . ?
C23D C24D C19D 121(2) . . ?
C23D C24D H24D 119.3 . . ?
C19D C24D H24D 119.3 . . ?
C21D C25D H25D 109.5 . . ?
C21D C25D H25E 109.5 . . ?
H25D C25D H25E 109.5 . . ?
C21D C25D H25F 109.5 . . ?
H25D C25D H25F 109.5 . . ?
H25E C25D H25F 109.5 . . ?
C23D C26D H26D 109.5 . . ?
C23D C26D H26E 109.5 . . ?
H26D C26D H26E 109.5 . . ?
C23D C26D H26F 109.5 . . ?
H26D C26D H26F 109.5 . . ?
H26E C26D H26F 109.5 . . ?
C32 C27 C28 120.8(16) . . ?
C32 C27 P2 118.3(12) . . ?
C28 C27 P2 120.9(13) . . ?
C27 C28 C29 119.9(15) . . ?
C27 C28 H28 120.1 . . ?
C29 C28 H28 120.1 . . ?
C30 C29 C28 118.9(16) . . ?
C30 C29 C33 120.9(14) . . ?
C28 C29 C33 120.1(15) . . ?
C29 C30 C31 122.5(14) . . ?
C29 C30 H30 118.7 . . ?
C31 C30 H30 118.7 . . ?
C30 C31 C32 116.6(15) . . ?
C30 C31 C34 121.7(16) . . ?
C32 C31 C34 121.7(18) . . ?
C27 C32 C31 121.3(16) . . ?
C27 C32 H32 119.3 . . ?
C31 C32 H32 119.3 . . ?
C29 C33 H33A 109.5 . . ?
C29 C33 H33B 109.5 . . ?
H33A C33 H33B 109.5 . . ?
C29 C33 H33C 109.5 . . ?
H33A C33 H33C 109.5 . . ?
H33B C33 H33C 109.5 . . ?
C31 C34 H34A 109.5 . . ?
C31 C34 H34B 109.5 . . ?
H34A C34 H34B 109.5 . . ?
C31 C34 H34C 109.5 . . ?
H34A C34 H34C 109.5 . . ?
H34B C34 H34C 109.5 . . ?
C32D C27D C28D 118.0(17) . . ?
C32D C27D P2 126.2(14) . . ?
C28D C27D P2 115.3(14) . . ?
C29D C28D C27D 122.7(17) . . ?
C29D C28D H28D 118.7 . . ?
C27D C28D H28D 118.7 . . ?
C30D C29D C28D 116.1(18) . . ?
C30D C29D C33D 121.4(18) . . ?
C28D C29D C33D 122.4(17) . . ?
C29D C30D C31D 124.3(18) . . ?
C29D C30D H30D 117.9 . . ?
C31D C30D H30D 117.9 . . ?
C32D C31D C30D 118.5(17) . . ?
C32D C31D C34D 119.9(18) . . ?
C30D C31D C34D 121.7(16) . . ?
C31D C32D C27D 120.4(18) . . ?
C31D C32D H32D 119.8 . . ?
C27D C32D H32D 119.8 . . ?
C29D C33D H33D 109.5 . . ?
C29D C33D H33E 109.5 . . ?
H33D C33D H33E 109.5 . . ?
C29D C33D H33F 109.5 . . ?
H33D C33D H33F 109.5 . . ?
H33E C33D H33F 109.5 . . ?
C31D C34D H34D 109.5 . . ?
C31D C34D H34E 109.5 . . ?
H34D C34D H34E 109.5 . . ?
C31D C34D H34F 109.5 . . ?
H34D C34D H34F 109.5 . . ?
H34E C34D H34F 109.5 . . ?
C36 C35 C40 121(2) . . ?
C36 C35 P2 119.1(19) . . ?
C40 C35 P2 119.7(18) . . ?
C37 C36 C35 121(2) . . ?
C37 C36 H36 119.7 . . ?
C35 C36 H36 119.7 . . ?
C36 C37 C38 120(2) . . ?
C36 C37 C41 122(2) . . ?
C38 C37 C41 117(2) . . ?
C37 C38 C39 120.1(18) . . ?
C37 C38 H38 120.0 . . ?
C39 C38 H38 120.0 . . ?
C40 C39 C38 117.5(18) . . ?
C40 C39 C42 121.0(19) . . ?
C38 C39 C42 121.3(17) . . ?
C39 C40 C35 120(2) . . ?
C39 C40 H40 119.8 . . ?
C35 C40 H40 119.8 . . ?
C37 C41 H41A 109.5 . . ?
C37 C41 H41B 109.5 . . ?
H41A C41 H41B 109.5 . . ?
C37 C41 H41C 109.5 . . ?
H41A C41 H41C 109.5 . . ?
H41B C41 H41C 109.5 . . ?
C39 C42 H42A 109.5 . . ?
C39 C42 H42B 109.5 . . ?
H42A C42 H42B 109.5 . . ?
C39 C42 H42C 109.5 . . ?
H42A C42 H42C 109.5 . . ?
H42B C42 H42C 109.5 . . ?
C40D C35D C36D 118.0(19) . . ?
C40D C35D P2 122.0(17) . . ?
C36D C35D P2 119.7(18) . . ?
C37D C36D C35D 118(2) . . ?
C37D C36D H36D 121.0 . . ?
C35D C36D H36D 121.0 . . ?
C38D C37D C36D 122(2) . . ?
C38D C37D C41D 121(2) . . ?
C36D C37D C41D 117(2) . . ?
C37D C38D C39D 121.5(19) . . ?
C37D C38D H38D 119.2 . . ?
C39D C38D H38D 119.2 . . ?
C38D C39D C40D 118.3(18) . . ?
C38D C39D C42D 120.4(18) . . ?
C40D C39D C42D 120.8(19) . . ?
C35D C40D C39D 121.6(19) . . ?
C35D C40D H40D 119.2 . . ?
C39D C40D H40D 119.2 . . ?
C37D C41D H41D 109.5 . . ?
C37D C41D H41E 109.5 . . ?
H41D C41D H41E 109.5 . . ?
C37D C41D H41F 109.5 . . ?
H41D C41D H41F 109.5 . . ?
H41E C41D H41F 109.5 . . ?
C39D C42D H42D 109.5 . . ?
C39D C42D H42E 109.5 . . ?
H42D C42D H42E 109.5 . . ?
C39D C42D H42F 109.5 . . ?
H42D C42D H42F 109.5 . . ?
H42E C42D H42F 109.5 . . ?
Cl4 C1S Cl3 112.3(14) . . ?
Cl4 C1S H1SA 109.1 . . ?
Cl3 C1S H1SA 109.1 . . ?
Cl4 C1S H1SB 109.1 . . ?
Cl3 C1S H1SB 109.1 . . ?
H1SA C1S H1SB 107.9 . . ?
Cl4D C1D Cl3D 112.5(19) . . ?
Cl4D C1D H1DA 109.1 . . ?
Cl3D C1D H1DA 109.1 . . ?
Cl4D C1D H1DB 109.1 . . ?
Cl3D C1D H1DB 109.1 . . ?
H1DA C1D H1DB 107.8 . . ?
Cl9 C4S Cl10 113.2(10) . . ?
Cl9 C4S H4SA 108.9 . . ?
Cl10 C4S H4SA 108.9 . . ?
Cl9 C4S H4SB 108.9 . . ?
Cl10 C4S H4SB 108.9 . . ?
H4SA C4S H4SB 107.8 . . ?
Cl9D C4D Cl1D 109.1(15) . . ?
Cl9D C4D H4DA 109.9 . . ?
Cl1D C4D H4DA 109.9 . . ?
Cl9D C4D H4DB 109.9 . . ?
Cl1D C4D H4DB 109.9 . . ?
H4DA C4D H4DB 108.3 . . ?
Cl5 C2S Cl6 122(3) . . ?
Cl5 C2S H2SA 106.8 . . ?
Cl6 C2S H2SA 106.8 . . ?
Cl5 C2S H2SB 106.8 . . ?
Cl6 C2S H2SB 106.8 . . ?
H2SA C2S H2SB 106.7 . . ?
Cl6F C2F Cl5F 123(4) . . ?
Cl6F C2F H2FA 106.7 . . ?
Cl5F C2F H2FA 106.7 . . ?
Cl6F C2F H2FB 106.7 . . ?
Cl5F C2F H2FB 106.7 . . ?
H2FA C2F H2FB 106.6 . . ?
Cl7 C3S Cl8 114.0(13) . . ?
Cl7 C3S H3SA 108.7 . . ?
Cl8 C3S H3SA 108.7 . . ?
Cl7 C3S H3SB 108.7 . . ?
Cl8 C3S H3SB 108.7 . . ?
H3SA C3S H3SB 107.6 . . ?
Cl8D C3D Cl7D 113.5(19) . . ?
Cl8D C3D H3DA 108.9 . . ?
Cl7D C3D H3DA 108.9 . . ?
Cl8D C3D H3DB 108.9 . . ?
Cl7D C3D H3DB 108.9 . . ?
H3DA C3D H3DB 107.7 . . ?
Cl11 C5S Cl12 121(3) . . ?
Cl11 C5S H5SA 107.2 . . ?
Cl12 C5S H5SA 107.2 . . ?
Cl11 C5S H5SB 107.2 . . ?
Cl12 C5S H5SB 107.2 . . ?
H5SA C5S H5SB 106.8 . . ?

loop_
_geom_bond_atom_site_label_1
_geom_bond_atom_site_label_2
_geom_bond_distance
_geom_bond_site_symmetry_2
_geom_bond_publ_flag
Pt1 P1 2.2339(15) . ?
Pt1 P2 2.2354(17) 3_655 ?
Pt1 Cl2 2.3420(16) . ?
Pt1 Cl1 2.3469(16) . ?
P1 C11 1.74(2) . ?
P1 C1 1.753(6) . ?
P1 C19 1.81(3) . ?
P1 C19D 1.85(3) . ?
P1 C11D 1.86(2) . ?
P2 C35 1.70(2) . ?
P2 C10 1.757(7) . ?
P2 C27D 1.76(2) . ?
P2 C35D 1.87(2) . ?
P2 C27 1.888(18) . ?
P2 Pt1 2.2353(17) 3_655 ?
C1 C2 1.199(9) . ?
C2 C3 1.382(18) . ?
C2 C3E 1.51(2) . ?
C3 C4 1.40(2) . ?
C3 C8 1.42(2) . ?
C4 C5 1.39(2) . ?
C4 H4 0.9500 . ?
C5 C6 1.37(2) . ?
C5 H5 0.9500 . ?
C6 C7 1.38(2) . ?
C6 H6 0.9500 . ?
C7 C8 1.40(2) . ?
C7 H7 0.9500 . ?
C8 C9 1.505(19) . ?
C3E C8E 1.38(3) . ?
C3E C4E 1.41(3) . ?
C4E C5E 1.42(3) . ?
C4E H4E 0.9500 . ?
C5E C6E 1.37(3) . ?
C5E H5E 0.9500 . ?
C6E C7E 1.39(3) . ?
C6E H6E 0.9500 . ?
C7E C8E 1.37(3) . ?
C7E H7E 0.9500 . ?
C8E C9 1.38(2) . ?
C9 C10 1.183(10) . ?
C11 C12 1.37(2) . ?
C11 C16 1.42(2) . ?
C12 C13 1.39(2) . ?
C12 H12 0.9500 . ?
C13 C14 1.40(2) . ?
C13 C17 1.52(2) . ?
C14 C15 1.36(2) . ?
C14 H14 0.9500 . ?
C15 C16 1.42(3) . ?
C15 C18 1.49(2) . ?
C16 H16 0.9500 . ?
C17 H17A 0.9800 . ?
C17 H17B 0.9800 . ?
C17 H17C 0.9800 . ?
C18 H18A 0.9800 . ?
C18 H18B 0.9800 . ?
C18 H18C 0.9800 . ?
C11D C16D 1.38(3) . ?
C11D C12D 1.39(3) . ?
C12D C13D 1.38(2) . ?
C12D H12D 0.9500 . ?
C13D C14D 1.39(2) . ?
C13D C17D 1.51(2) . ?
C14D C15D 1.38(2) . ?
C14D H14D 0.9500 . ?
C15D C16D 1.38(3) . ?
C15D C18D 1.53(3) . ?
C16D H16D 0.9500 . ?
C17D H17D 0.9800 . ?
C17D H17E 0.9800 . ?
C17D H17F 0.9800 . ?
C18D H18D 0.9800 . ?
C18D H18E 0.9800 . ?
C18D H18F 0.9800 . ?
C19 C20 1.36(2) . ?
C19 C24 1.38(2) . ?
C20 C21 1.39(2) . ?
C20 H20 0.9500 . ?
C21 C22 1.40(2) . ?
C21 C25 1.48(2) . ?
C22 C23 1.40(2) . ?
C22 H22 0.9500 . ?
C23 C24 1.43(3) . ?
C23 C26 1.82(3) . ?
C24 H24 0.9500 . ?
C25 H25A 0.9800 . ?
C25 H25B 0.9800 . ?
C25 H25C 0.9800 . ?
C26 H26A 0.9800 . ?
C26 H26B 0.9800 . ?
C26 H26C 0.9800 . ?
C19D C24D 1.40(3) . ?
C19D C20D 1.41(3) . ?
C20D C21D 1.40(2) . ?
C20D H20D 0.9500 . ?
C21D C22D 1.38(2) . ?
C21D C25D 1.51(2) . ?
C22D C23D 1.38(2) . ?
C22D H22D 0.9500 . ?
C23D C26D 1.23(4) . ?
C23D C24D 1.35(3) . ?
C24D H24D 0.9500 . ?
C25D H25D 0.9800 . ?
C25D H25E 0.9800 . ?
C25D H25F 0.9800 . ?
C26D H26D 0.9800 . ?
C26D H26E 0.9800 . ?
C26D H26F 0.9800 . ?
C27 C32 1.36(2) . ?
C27 C28 1.40(2) . ?
C28 C29 1.40(2) . ?
C28 H28 0.9500 . ?
C29 C30 1.38(2) . ?
C29 C33 1.52(2) . ?
C30 C31 1.41(2) . ?
C30 H30 0.9500 . ?
C31 C32 1.42(2) . ?
C31 C34 1.50(2) . ?
C32 H32 0.9500 . ?
C33 H33A 0.9800 . ?
C33 H33B 0.9800 . ?
C33 H33C 0.9800 . ?
C34 H34A 0.9800 . ?
C34 H34B 0.9800 . ?
C34 H34C 0.9800 . ?
C27D C32D 1.40(2) . ?
C27D C28D 1.41(2) . ?
C28D C29D 1.39(2) . ?
C28D H28D 0.9500 . ?
C29D C30D 1.34(3) . ?
C29D C33D 1.46(3) . ?
C30D C31D 1.41(3) . ?
C30D H30D 0.9500 . ?
C31D C32D 1.36(2) . ?
C31D C34D 1.53(3) . ?
C32D H32D 0.9500 . ?
C33D H33D 0.9800 . ?
C33D H33E 0.9800 . ?
C33D H33F 0.9800 . ?
C34D H34D 0.9800 . ?
C34D H34E 0.9800 . ?
C34D H34F 0.9800 . ?
C35 C36 1.37(3) . ?
C35 C40 1.40(3) . ?
C36 C37 1.36(3) . ?
C36 H36 0.9500 . ?
C37 C38 1.40(3) . ?
C37 C41 1.54(3) . ?
C38 C39 1.44(3) . ?
C38 H38 0.9500 . ?
C39 C40 1.37(2) . ?
C39 C42 1.53(3) . ?
C40 H40 0.9500 . ?
C41 H41A 0.9800 . ?
C41 H41B 0.9800 . ?
C41 H41C 0.9800 . ?
C42 H42A 0.9800 . ?
C42 H42B 0.9800 . ?
C42 H42C 0.9800 . ?
C35D C40D 1.38(3) . ?
C35D C36D 1.43(3) . ?
C36D C37D 1.41(3) . ?
C36D H36D 0.9500 . ?
C37D C38D 1.32(3) . ?
C37D C41D 1.60(3) . ?
C38D C39D 1.38(3) . ?
C38D H38D 0.9500 . ?
C39D C40D 1.41(2) . ?
C39D C42D 1.49(3) . ?
C40D H40D 0.9500 . ?
C41D H41D 0.9800 . ?
C41D H41E 0.9800 . ?
C41D H41F 0.9800 . ?
C42D H42D 0.9800 . ?
C42D H42E 0.9800 . ?
C42D H42F 0.9800 . ?
Cl3 C1S 1.745(16) . ?
C1S Cl4 1.739(12) . ?
C1S H1SA 0.9900 . ?
C1S H1SB 0.9900 . ?
Cl3D C1D 1.746(17) . ?
C1D Cl4D 1.739(14) . ?
C1D H1DA 0.9900 . ?
C1D H1DB 0.9900 . ?
Cl9 C4S 1.731(13) . ?
C4S Cl10 1.739(14) . ?
C4S H4SA 0.9900 . ?
C4S H4SB 0.9900 . ?
Cl9D C4D 1.737(17) . ?
C4D Cl1D 1.742(16) . ?
C4D H4DA 0.9900 . ?
C4D H4DB 0.9900 . ?
Cl5 C2S 1.61(2) . ?
C2S Cl6 1.62(3) . ?
C2S H2SA 0.9900 . ?
C2S H2SB 0.9900 . ?
Cl5F C2F 1.62(3) . ?
C2F Cl6F 1.62(3) . ?
C2F H2FA 0.9900 . ?
C2F H2FB 0.9900 . ?
Cl7 C3S 1.636(14) . ?
C3S Cl8 1.654(15) . ?
C3S H3SA 0.9900 . ?
C3S H3SB 0.9900 . ?
Cl7D C3D 1.647(18) . ?
C3D Cl8D 1.642(18) . ?
C3D H3DA 0.9900 . ?
C3D H3DB 0.9900 . ?
Cl11 C5S 1.64(2) . ?
C5S Cl12 1.65(2) . ?
C5S H5SA 0.9900 . ?
C5S H5SB 0.9900 . ?

loop_
_geom_hbond_atom_site_label_D
_geom_hbond_atom_site_label_H
_geom_hbond_atom_site_label_A
_geom_hbond_distance_DH
_geom_hbond_distance_HA
_geom_hbond_distance_DA
_geom_hbond_angle_DHA
_geom_hbond_site_symmetry_A
C24D H24D Cl9D 0.95 2.87 3.58(3) 132.8 2
C28 H28 Cl3 0.95 3.02 3.853(18) 146.6 .
C36D H36D Cl9D 0.95 2.68 3.37(3) 130.8 4
C1S H1SB Cl1 0.99 2.74 3.65(4) 152.0 3_655
C1S H1SA Cl2 0.99 2.91 3.60(4) 127.2 3_655
C1D H1DB Cl1 0.99 2.71 3.51(6) 138.1 3_655
C1D H1DA Cl2 0.99 2.67 3.54(6) 146.8 3_655
C4S H4SA Cl1 0.99 2.83 3.449(19) 121.2 2_455
C4D H4DB Cl1 0.99 2.78 3.72(4) 158.7 2_455
C3S H3SB Cl2 0.99 2.82 3.75(3) 157.6 2_565
C3D H3DA Cl1 0.99 2.91 3.48(3) 117.1 5_665

loop_
_geom_torsion_atom_site_label_1
_geom_torsion_atom_site_label_2
_geom_torsion_atom_site_label_3
_geom_torsion_atom_site_label_4
_geom_torsion
_geom_torsion_site_symmetry_1
_geom_torsion_site_symmetry_2
_geom_torsion_site_symmetry_3
_geom_torsion_site_symmetry_4
_geom_torsion_publ_flag
C11 P1 C1 C2 167(2) . . . . ?
C19 P1 C1 C2 65(2) . . . . ?
C19D P1 C1 C2 56(2) . . . . ?
C11D P1 C1 C2 176(2) . . . . ?
Pt1 P1 C1 C2 -58(2) . . . . ?
P1 C1 C2 C3 -69(6) . . . . ?
P1 C1 C2 C3E 46(7) . . . . ?
C1 C2 C3 C4 40(6) . . . . ?
C1 C2 C3 C8 -145(4) . . . . ?
C2 C3 C4 C5 173.1(17) . . . . ?
C8 C3 C4 C5 -2(3) . . . . ?
C3 C4 C5 C6 0(3) . . . . ?
C4 C5 C6 C7 2(3) . . . . ?
C5 C6 C7 C8 -1(3) . . . . ?
C6 C7 C8 C3 -1(2) . . . . ?
C6 C7 C8 C9 -177.1(14) . . . . ?
C2 C3 C8 C7 -172.4(13) . . . . ?
C4 C3 C8 C7 3(2) . . . . ?
C2 C3 C8 C9 3(2) . . . . ?
C4 C3 C8 C9 178.8(14) . . . . ?
C1 C2 C3E C8E 115(5) . . . . ?
C1 C2 C3E C4E -72(6) . . . . ?
C8E C3E C4E C5E -4(3) . . . . ?
C2 C3E C4E C5E -177.4(18) . . . . ?
C3E C4E C5E C6E 6(4) . . . . ?
C4E C5E C6E C7E -5(4) . . . . ?
C5E C6E C7E C8E 2(3) . . . . ?
C6E C7E C8E C9 174.2(17) . . . . ?
C6E C7E C8E C3E -1(3) . . . . ?
C4E C3E C8E C7E 2(3) . . . . ?
C2 C3E C8E C7E 174.6(16) . . . . ?
C4E C3E C8E C9 -172.8(18) . . . . ?
C2 C3E C8E C9 0(3) . . . . ?
C7E C8E C9 C10 33(7) . . . . ?
C3E C8E C9 C10 -152(5) . . . . ?
C7 C8 C9 C10 -55(5) . . . . ?
C3 C8 C9 C10 129(4) . . . . ?
C8E C9 C10 P2 -60(7) . . . . ?
C8 C9 C10 P2 28(6) . . . . ?
C35 P2 C10 C9 163(2) . . . . ?
C27D P2 C10 C9 66(2) . . . . ?
C35D P2 C10 C9 173(2) . . . . ?
C27 P2 C10 C9 55(2) . . . . ?
Pt1 P2 C10 C9 -61(2) 3_655 . . . ?
C1 P1 C11 C12 -39(2) . . . . ?
C19 P1 C11 C12 64(2) . . . . ?
Pt1 P1 C11 C12 -167.4(15) . . . . ?
C1 P1 C11 C16 141.8(19) . . . . ?
C19 P1 C11 C16 -115(2) . . . . ?
Pt1 P1 C11 C16 14(2) . . . . ?
C16 C11 C12 C13 -1(3) . . . . ?
P1 C11 C12 C13 179.6(15) . . . . ?
C11 C12 C13 C14 1(2) . . . . ?
C11 C12 C13 C17 -177.2(19) . . . . ?
C12 C13 C14 C15 1(2) . . . . ?
C17 C13 C14 C15 179.0(16) . . . . ?
C13 C14 C15 C16 -2(3) . . . . ?
C13 C14 C15 C18 175.2(18) . . . . ?
C12 C11 C16 C15 1(3) . . . . ?
P1 C11 C16 C15 180(2) . . . . ?
C14 C15 C16 C11 1(3) . . . . ?
C18 C15 C16 C11 -176(2) . . . . ?
C1 P1 C11D C16D 146(2) . . . . ?
C19D P1 C11D C16D -105(2) . . . . ?
Pt1 P1 C11D C16D 22(3) . . . . ?
C1 P1 C11D C12D -37(2) . . . . ?
C19D P1 C11D C12D 72(3) . . . . ?
Pt1 P1 C11D C12D -160.9(18) . . . . ?
C16D C11D C12D C13D -2(4) . . . . ?
P1 C11D C12D C13D -178.2(17) . . . . ?
C11D C12D C13D C14D 1(3) . . . . ?
C11D C12D C13D C17D -179(2) . . . . ?
C12D C13D C14D C15D 1(3) . . . . ?
C17D C13D C14D C15D -179.1(19) . . . . ?
C13D C14D C15D C16D -2(3) . . . . ?
C13D C14D C15D C18D 177(2) . . . . ?
C14D C15D C16D C11D 1(4) . . . . ?
C18D C15D C16D C11D -178(2) . . . . ?
C12D C11D C16D C15D 1(4) . . . . ?
P1 C11D C16D C15D 177(2) . . . . ?
C11 P1 C19 C20 16(3) . . . . ?
C1 P1 C19 C20 123(2) . . . . ?
Pt1 P1 C19 C20 -117(2) . . . . ?
C11 P1 C19 C24 -164(2) . . . . ?
C1 P1 C19 C24 -56(2) . . . . ?
Pt1 P1 C19 C24 64(2) . . . . ?
C24 C19 C20 C21 0(4) . . . . ?
P1 C19 C20 C21 -179(2) . . . . ?
C19 C20 C21 C22 -1(3) . . . . ?
C19 C20 C21 C25 -179(2) . . . . ?
C20 C21 C22 C23 2(3) . . . . ?
C25 C21 C22 C23 179(2) . . . . ?
C21 C22 C23 C24 0(3) . . . . ?
C21 C22 C23 C26 -172(2) . . . . ?
C20 C19 C24 C23 1(4) . . . . ?
P1 C19 C24 C23 -180(3) . . . . ?
C22 C23 C24 C19 -1(4) . . . . ?
C26 C23 C24 C19 172(2) . . . . ?
C1 P1 C19D C24D -52(2) . . . . ?
C11D P1 C19D C24D -167(2) . . . . ?
Pt1 P1 C19D C24D 64(2) . . . . ?
C1 P1 C19D C20D 130(2) . . . . ?
C11D P1 C19D C20D 16(3) . . . . ?
Pt1 P1 C19D C20D -114(2) . . . . ?
C24D C19D C20D C21D 2(4) . . . . ?
P1 C19D C20D C21D 179(2) . . . . ?
C19D C20D C21D C22D -4(3) . . . . ?
C19D C20D C21D C25D -180(2) . . . . ?
C20D C21D C22D C23D 4(3) . . . . ?
C25D C21D C22D C23D 180(2) . . . . ?
C21D C22D C23D C26D 169(3) . . . . ?
C21D C22D C23D C24D -2(4) . . . . ?
C26D C23D C24D C19D -167(3) . . . . ?
C22D C23D C24D C19D -1(4) . . . . ?
C20D C19D C24D C23D 0(4) . . . . ?
P1 C19D C24D C23D -177(3) . . . . ?
C35 P2 C27 C32 3(2) . . . . ?
C10 P2 C27 C32 112.7(16) . . . . ?
Pt1 P2 C27 C32 -132.3(15) 3_655 . . . ?
C35 P2 C27 C28 -178.1(17) . . . . ?
C10 P2 C27 C28 -68.2(16) . . . . ?
Pt1 P2 C27 C28 46.8(17) 3_655 . . . ?
C32 C27 C28 C29 -2(3) . . . . ?
P2 C27 C28 C29 178.9(16) . . . . ?
C27 C28 C29 C30 2(3) . . . . ?
C27 C28 C29 C33 -179.8(18) . . . . ?
C28 C29 C30 C31 0(3) . . . . ?
C33 C29 C30 C31 -178.8(18) . . . . ?
C29 C30 C31 C32 -1(3) . . . . ?
C29 C30 C31 C34 179.5(19) . . . . ?
C28 C27 C32 C31 1(3) . . . . ?
P2 C27 C32 C31 -179.7(16) . . . . ?
C30 C31 C32 C27 0(3) . . . . ?
C34 C31 C32 C27 180(2) . . . . ?
C10 P2 C27D C32D 113(2) . . . . ?
C35D P2 C27D C32D 2(2) . . . . ?
Pt1 P2 C27D C32D -125.2(19) 3_655 . . . ?
C10 P2 C27D C28D -58.5(17) . . . . ?
C35D P2 C27D C28D -169.4(17) . . . . ?
Pt1 P2 C27D C28D 63.5(18) 3_655 . . . ?
C32D C27D C28D C29D 1(3) . . . . ?
P2 C27D C28D C29D 173.1(19) . . . . ?
C27D C28D C29D C30D 0(3) . . . . ?
C27D C28D C29D C33D -178(2) . . . . ?
C28D C29D C30D C31D -2(3) . . . . ?
C33D C29D C30D C31D 176(2) . . . . ?
C29D C30D C31D C32D 2(3) . . . . ?
C29D C30D C31D C34D -177(2) . . . . ?
C30D C31D C32D C27D -1(3) . . . . ?
C34D C31D C32D C27D 178(2) . . . . ?
C28D C27D C32D C31D -1(3) . . . . ?
P2 C27D C32D C31D -171.9(19) . . . . ?
C10 P2 C35 C36 157.8(17) . . . . ?
C27 P2 C35 C36 -101.1(19) . . . . ?
Pt1 P2 C35 C36 28(2) 3_655 . . . ?
C10 P2 C35 C40 -24.5(19) . . . . ?
C27 P2 C35 C40 77(2) . . . . ?
Pt1 P2 C35 C40 -154.4(13) 3_655 . . . ?
C40 C35 C36 C37 -4(4) . . . . ?
P2 C35 C36 C37 174.0(19) . . . . ?
C35 C36 C37 C38 7(4) . . . . ?
C35 C36 C37 C41 175(3) . . . . ?
C36 C37 C38 C39 -10(3) . . . . ?
C41 C37 C38 C39 -179(2) . . . . ?
C37 C38 C39 C40 9(3) . . . . ?
C37 C38 C39 C42 -176(2) . . . . ?
C38 C39 C40 C35 -5(3) . . . . ?
C42 C39 C40 C35 179.5(19) . . . . ?
C36 C35 C40 C39 3(3) . . . . ?
P2 C35 C40 C39 -175.1(16) . . . . ?
C10 P2 C35D C40D -32(2) . . . . ?
C27D P2 C35D C40D 76(2) . . . . ?
Pt1 P2 C35D C40D -154.8(16) 3_655 . . . ?
C10 P2 C35D C36D 154.1(17) . . . . ?
C27D P2 C35D C36D -99(2) . . . . ?
Pt1 P2 C35D C36D 31(2) 3_655 . . . ?
C40D C35D C36D C37D 0(3) . . . . ?
P2 C35D C36D C37D 173.9(18) . . . . ?
C35D C36D C37D C38D 2(4) . . . . ?
C35D C36D C37D C41D 177(2) . . . . ?
C36D C37D C38D C39D -7(4) . . . . ?
C41D C37D C38D C39D 179(2) . . . . ?
C37D C38D C39D C40D 9(3) . . . . ?
C37D C38D C39D C42D -179(2) . . . . ?
C36D C35D C40D C39D 3(3) . . . . ?
P2 C35D C40D C39D -171.5(15) . . . . ?
C38D C39D C40D C35D -7(3) . . . . ?
C42D C39D C40D C35D -178.7(19) . . . . ?
